data_7128917
loop_
_publ_author_name
'Katzman, Benjamin D.'
'Maar, Ryan R.'
'Cappello, Daniela'
'Sattler, Madeleine O.'
'Boyle, Paul D.'
'Staroverov, Viktor N.'
'Gilroy, Joe B.'

_publ_section_title
;
 A strongly Lewis-acidic and fluorescent borenium cation supported by a
 tridentate formazanate ligand
;
_journal_name_full 'Chemical Communications'
_journal_paper_doi 10.1039/D1CC03873G
_journal_year 2021
_chemical_formula_sum 'C21 H18 B F N4 O'
_chemical_formula_weight 372.20
_space_group_crystal_system monoclinic
_space_group_IT_number 14
_space_group_name_Hall '-P 2ybc'
_space_group_name_H-M_alt 'P 1 21/c 1'
_atom_sites_solution_hydrogens difmap
_atom_sites_solution_primary dual
_atom_sites_solution_secondary difmap
_audit_creation_method SHELXL-2016/6
_audit_update_record
;
2021-06-21 deposited with the CCDC.	2021-08-17 downloaded from the CCDC.
;
_cell_angle_alpha 90
_cell_angle_beta 105.215(5)
_cell_angle_gamma 90
_cell_formula_units_Z 4
_cell_length_a 9.0367(10)
_cell_length_b 13.9481(14)
_cell_length_c 14.746(2)
_cell_measurement_reflns_used 9965
_cell_measurement_temperature 110
_cell_measurement_theta_max 66.86
_cell_measurement_theta_min 4.44
_cell_volume 1793.5(4)
_computing_cell_refinement SAINT
_computing_data_collection Apex3
_computing_data_reduction SAINT
_computing_molecular_graphics Mercury
_computing_publication_material cif2tables.py
_computing_structure_refinement SHELXL
_computing_structure_solution SHELXT
_diffrn_ambient_temperature 110
_diffrn_detector 'CCD plate'
_diffrn_detector_type 'Bruker Apex2'
_diffrn_measured_fraction_theta_full 0.986
_diffrn_measured_fraction_theta_max 0.986
_diffrn_measurement_device '\k-geometry diffractometer'
_diffrn_measurement_device_type 'Bruker-Nonius KappaCCD Apex2'
_diffrn_measurement_method 'phi and omega scans'
_diffrn_radiation_type CuK\a
_diffrn_radiation_wavelength 1.54178
_diffrn_reflns_av_R_equivalents 0.0370
_diffrn_reflns_av_unetI/netI 0.0150
_diffrn_reflns_Laue_measured_fraction_full 0.986
_diffrn_reflns_Laue_measured_fraction_max 0.986
_diffrn_reflns_limit_h_max 10
_diffrn_reflns_limit_h_min -9
_diffrn_reflns_limit_k_max 16
_diffrn_reflns_limit_k_min -16
_diffrn_reflns_limit_l_max 15
_diffrn_reflns_limit_l_min -17
_diffrn_reflns_number 33251
_diffrn_reflns_point_group_measured_fraction_full 0.986
_diffrn_reflns_point_group_measured_fraction_max 0.986
_diffrn_reflns_theta_full 67.369
_diffrn_reflns_theta_max 67.369
_diffrn_reflns_theta_min 4.439
_diffrn_source 'sealed tube'
_exptl_absorpt_coefficient_mu 0.766
_exptl_absorpt_correction_T_max 0.7529
_exptl_absorpt_correction_T_min 0.6764
_exptl_absorpt_correction_type multi-scan
_exptl_absorpt_process_details SADABS
_exptl_crystal_colour purple
_exptl_crystal_density_diffrn 1.378
_exptl_crystal_description prism
_exptl_crystal_F_000 776
_exptl_crystal_size_max 0.501
_exptl_crystal_size_mid 0.341
_exptl_crystal_size_min 0.285
_refine_diff_density_max 0.180
_refine_diff_density_min -0.228
_refine_diff_density_rms 0.039
_refine_ls_extinction_method none
_refine_ls_goodness_of_fit_ref 1.029
_refine_ls_hydrogen_treatment refall
_refine_ls_matrix_type full
_refine_ls_number_parameters 337
_refine_ls_number_reflns 3176
_refine_ls_number_restraints 0
_refine_ls_restrained_S_all 1.029
_refine_ls_R_factor_all 0.0360
_refine_ls_R_factor_gt 0.0333
_refine_ls_shift/su_max 0.000
_refine_ls_shift/su_mean 0.000
_refine_ls_structure_factor_coef Fsqd
_refine_ls_weighting_details 'w=1/[\s^2^(Fo^2^)+(0.0467P)^2^+0.6074P] where P=(Fo^2^+2Fc^2^)/3'
_refine_ls_weighting_scheme calc
_refine_ls_wR_factor_gt 0.0848
_refine_ls_wR_factor_ref 0.0867
_reflns_Friedel_coverage 0.000
_reflns_number_gt 2928
_reflns_number_total 3176
_reflns_threshold_expression 'I > 2\s(I)'
_cod_data_source_file d1cc03873g2.cif
_cod_data_source_block 8
_cod_original_sg_symbol_H-M 'P 21/c'
_cod_database_code 7128917
_shelx_shelxl_version_number 2016/6
_shelx_space_group_comment
;
The symmetry employed for this shelxl refinement is uniquely defined
by the following loop, which should always be used as a source of
symmetry information in preference to the above space-group names.
They are only intended as comments.
;
_shelx_estimated_absorpt_t_min 0.700
_shelx_estimated_absorpt_t_max 0.811

loop_
_space_group_symop_operation_xyz
'x, y, z'
'-x, y+1/2, -z+1/2'
'-x, -y, -z'
'x, -y-1/2, z-1/2'

loop_
_atom_site_label
_atom_site_type_symbol
_atom_site_fract_x
_atom_site_fract_y
_atom_site_fract_z
_atom_site_U_iso_or_equiv
_atom_site_adp_type
_atom_site_occupancy
_atom_site_site_symmetry_order
_atom_site_calc_flag
_atom_site_refinement_flags_posn
_atom_site_refinement_flags_adp
_atom_site_refinement_flags_occupancy
_atom_site_disorder_assembly
_atom_site_disorder_group
B1 B 0.52701(16) 0.27204(10) 0.68940(10) 0.0229(3) Uani 1 1 d . . . . .
F1 F 0.42562(8) 0.19845(5) 0.65102(5) 0.02626(19) Uani 1 1 d . . . . .
O1 O 0.63084(10) 0.24174(7) 0.77302(6) 0.0264(2) Uani 1 1 d . . . . .
N1 N 0.42478(11) 0.36293(7) 0.69476(7) 0.0205(2) Uani 1 1 d . . . . .
N2 N 0.35095(11) 0.40561(7) 0.61675(7) 0.0212(2) Uani 1 1 d . . . . .
N3 N 0.53161(12) 0.35012(7) 0.53736(7) 0.0215(2) Uani 1 1 d . . . . .
N4 N 0.60823(12) 0.30824(7) 0.61525(7) 0.0212(2) Uani 1 1 d . . . . .
C1 C 0.39480(14) 0.38626(9) 0.53794(8) 0.0209(3) Uani 1 1 d . . . . .
C2 C 0.39164(14) 0.39941(9) 0.77749(8) 0.0206(3) Uani 1 1 d . . . . .
C3 C 0.39309(15) 0.33662(9) 0.85136(9) 0.0256(3) Uani 1 1 d . . . . .
H3 H 0.4214(17) 0.2708(12) 0.8471(11) 0.030(4) Uiso 1 1 d . . . . .
C4 C 0.34883(16) 0.36974(10) 0.92891(9) 0.0278(3) Uani 1 1 d . . . . .
H4 H 0.3454(18) 0.3255(12) 0.9780(12) 0.034(4) Uiso 1 1 d . . . . .
C5 C 0.30444(15) 0.46468(10) 0.93490(9) 0.0268(3) Uani 1 1 d . . . . .
C6 C 0.30788(16) 0.52638(10) 0.86151(9) 0.0275(3) Uani 1 1 d . . . . .
H6 H 0.2787(18) 0.5920(12) 0.8652(11) 0.035(4) Uiso 1 1 d . . . . .
C7 C 0.35138(14) 0.49496(9) 0.78307(9) 0.0236(3) Uani 1 1 d . . . . .
H7 H 0.3555(16) 0.5386(11) 0.7313(10) 0.026(4) Uiso 1 1 d . . . . .
C8 C 0.76508(14) 0.28812(9) 0.62429(9) 0.0221(3) Uani 1 1 d . . . . .
C9 C 0.85449(15) 0.27193(9) 0.71562(9) 0.0248(3) Uani 1 1 d . . . . .
C10 C 1.00815(15) 0.24996(10) 0.72868(10) 0.0300(3) Uani 1 1 d . . . . .
H10 H 1.0711(18) 0.2382(11) 0.7915(11) 0.031(4) Uiso 1 1 d . . . . .
C11 C 1.07042(16) 0.24402(11) 0.65255(11) 0.0327(3) Uani 1 1 d . . . . .
H11 H 1.1795(19) 0.2275(12) 0.6627(11) 0.035(4) Uiso 1 1 d . . . . .
C12 C 0.97958(16) 0.26017(11) 0.56248(11) 0.0322(3) Uani 1 1 d . . . . .
H12 H 1.0241(19) 0.2560(12) 0.5089(12) 0.036(4) Uiso 1 1 d . . . . .
C13 C 0.82577(16) 0.28319(10) 0.54733(10) 0.0277(3) Uani 1 1 d . . . . .
H13 H 0.7614(18) 0.2947(11) 0.4864(12) 0.031(4) Uiso 1 1 d . . . . .
C14 C 0.29635(14) 0.42201(8) 0.44779(8) 0.0217(3) Uani 1 1 d . . . . .
C15 C 0.14553(15) 0.44973(10) 0.44083(9) 0.0262(3) Uani 1 1 d . . . . .
H15 H 0.1080(17) 0.4455(11) 0.4955(11) 0.030(4) Uiso 1 1 d . . . . .
C16 C 0.05208(16) 0.48188(10) 0.35601(9) 0.0285(3) Uani 1 1 d . . . . .
H16 H -0.0523(19) 0.5004(11) 0.3531(11) 0.033(4) Uiso 1 1 d . . . . .
C17 C 0.10781(16) 0.48626(10) 0.27710(9) 0.0286(3) Uani 1 1 d . . . . .
H17 H 0.0440(18) 0.5082(11) 0.2192(11) 0.031(4) Uiso 1 1 d . . . . .
C18 C 0.25778(16) 0.45886(10) 0.28357(9) 0.0278(3) Uani 1 1 d . . . . .
H18 H 0.2992(19) 0.4626(12) 0.2302(12) 0.039(4) Uiso 1 1 d . . . . .
C19 C 0.35149(15) 0.42679(9) 0.36804(9) 0.0241(3) Uani 1 1 d . . . . .
H19 H 0.4533(18) 0.4093(11) 0.3719(10) 0.026(4) Uiso 1 1 d . . . . .
C20 C 0.2565(2) 0.50018(13) 1.01942(10) 0.0355(4) Uani 1 1 d . . . . .
H20A H 0.220(4) 0.444(2) 1.055(2) 0.017(7) Uiso 0.5 1 d . . P A 1
H20B H 0.157(4) 0.534(3) 0.998(2) 0.023(8) Uiso 0.5 1 d . . P B 1
H20C H 0.334(4) 0.548(3) 1.056(2) 0.031(8) Uiso 0.5 1 d . . P C 1
H20D H 0.222(5) 0.567(3) 1.009(2) 0.036(9) Uiso 0.5 1 d . . P D 2
H20E H 0.343(4) 0.498(2) 1.076(2) 0.020(7) Uiso 0.5 1 d . . P E 2
H20F H 0.168(4) 0.472(3) 1.019(3) 0.028(8) Uiso 0.5 1 d . . P F 2
C21 C 0.78126(16) 0.28158(11) 0.79561(10) 0.0297(3) Uani 1 1 d . . . . .
H21A H 0.8421(19) 0.2460(12) 0.8497(12) 0.035(4) Uiso 1 1 d . . . . .
H21B H 0.7747(18) 0.3523(12) 0.8142(11) 0.034(4) Uiso 1 1 d . . . . .

loop_
_atom_site_aniso_label
_atom_site_aniso_U_11
_atom_site_aniso_U_22
_atom_site_aniso_U_33
_atom_site_aniso_U_23
_atom_site_aniso_U_13
_atom_site_aniso_U_12
B1 0.0228(7) 0.0242(7) 0.0226(7) 0.0000(6) 0.0079(6) 0.0022(6)
F1 0.0263(4) 0.0237(4) 0.0305(4) -0.0022(3) 0.0106(3) -0.0012(3)
O1 0.0235(5) 0.0308(5) 0.0250(5) 0.0056(4) 0.0069(4) 0.0029(4)
N1 0.0201(5) 0.0234(5) 0.0177(5) 0.0009(4) 0.0044(4) -0.0004(4)
N2 0.0212(5) 0.0238(5) 0.0182(5) 0.0006(4) 0.0043(4) -0.0004(4)
N3 0.0232(5) 0.0219(5) 0.0188(5) -0.0011(4) 0.0044(4) -0.0003(4)
N4 0.0217(5) 0.0215(5) 0.0197(5) -0.0002(4) 0.0043(4) 0.0015(4)
C1 0.0225(6) 0.0203(6) 0.0204(6) -0.0008(5) 0.0062(5) -0.0008(5)
C2 0.0196(6) 0.0246(6) 0.0171(6) -0.0011(5) 0.0037(5) 0.0002(5)
C3 0.0302(7) 0.0232(7) 0.0237(7) 0.0016(5) 0.0076(5) 0.0037(5)
C4 0.0342(7) 0.0310(7) 0.0190(6) 0.0051(5) 0.0085(5) 0.0051(6)
C5 0.0276(7) 0.0328(7) 0.0190(6) -0.0020(5) 0.0046(5) 0.0041(5)
C6 0.0327(7) 0.0241(7) 0.0252(7) -0.0020(5) 0.0065(5) 0.0042(6)
C7 0.0262(7) 0.0242(6) 0.0198(6) 0.0020(5) 0.0052(5) 0.0008(5)
C8 0.0208(6) 0.0195(6) 0.0265(6) -0.0009(5) 0.0070(5) -0.0004(5)
C9 0.0244(7) 0.0215(6) 0.0273(7) 0.0011(5) 0.0047(5) -0.0015(5)
C10 0.0244(7) 0.0300(7) 0.0326(7) 0.0037(6) 0.0023(6) -0.0008(5)
C11 0.0219(7) 0.0338(7) 0.0430(8) 0.0042(6) 0.0093(6) 0.0014(6)
C12 0.0279(7) 0.0361(8) 0.0368(8) 0.0004(6) 0.0158(6) 0.0014(6)
C13 0.0263(7) 0.0312(7) 0.0260(7) 0.0009(6) 0.0074(6) 0.0006(5)
C14 0.0264(7) 0.0181(6) 0.0197(6) -0.0014(5) 0.0047(5) -0.0009(5)
C15 0.0289(7) 0.0285(7) 0.0214(6) 0.0003(5) 0.0069(5) 0.0036(5)
C16 0.0277(7) 0.0299(7) 0.0258(7) 0.0002(5) 0.0034(6) 0.0051(6)
C17 0.0347(7) 0.0255(7) 0.0214(6) 0.0029(5) -0.0001(6) 0.0005(6)
C18 0.0375(7) 0.0272(7) 0.0190(6) -0.0001(5) 0.0079(6) -0.0035(6)
C19 0.0269(7) 0.0223(6) 0.0234(6) -0.0016(5) 0.0071(5) -0.0019(5)
C20 0.0429(10) 0.0414(9) 0.0238(7) -0.0025(7) 0.0116(7) 0.0091(8)
C21 0.0265(7) 0.0369(8) 0.0237(7) 0.0015(6) 0.0033(6) -0.0019(6)

loop_
_atom_type_symbol
_atom_type_description
_atom_type_scat_dispersion_real
_atom_type_scat_dispersion_imag
_atom_type_scat_source
C C 0.0181 0.0091 'International Tables Vol C Tables 4.2.6.8 and 6.1.1.4'
H H 0.0000 0.0000 'International Tables Vol C Tables 4.2.6.8 and 6.1.1.4'
B B 0.0090 0.0039 'International Tables Vol C Tables 4.2.6.8 and 6.1.1.4'
N N 0.0311 0.0180 'International Tables Vol C Tables 4.2.6.8 and 6.1.1.4'
O O 0.0492 0.0322 'International Tables Vol C Tables 4.2.6.8 and 6.1.1.4'
F F 0.0727 0.0534 'International Tables Vol C Tables 4.2.6.8 and 6.1.1.4'

loop_
_geom_angle_atom_site_label_1
_geom_angle_atom_site_label_2
_geom_angle_atom_site_label_3
_geom_angle
_geom_angle_site_symmetry_1
_geom_angle_site_symmetry_3
_geom_angle_publ_flag
F1 B1 O1 110.59(11) . . ?
F1 B1 N4 109.61(10) . . ?
O1 B1 N4 112.70(11) . . ?
F1 B1 N1 106.27(10) . . ?
O1 B1 N1 117.48(11) . . ?
N4 B1 N1 99.48(10) . . ?
B1 O1 C21 117.68(10) . . ?
N2 N1 C2 114.59(10) . . ?
N2 N1 B1 119.28(10) . . ?
C2 N1 B1 125.84(10) . . ?
N1 N2 C1 117.88(10) . . ?
N4 N3 C1 116.01(10) . . ?
N3 N4 C8 117.11(10) . . ?
N3 N4 B1 121.52(10) . . ?
C8 N4 B1 121.03(10) . . ?
N3 C1 N2 124.17(11) . . ?
N3 C1 C14 117.42(11) . . ?
N2 C1 C14 117.59(11) . . ?
C7 C2 C3 120.32(11) . . ?
C7 C2 N1 120.70(11) . . ?
C3 C2 N1 118.92(11) . . ?
C4 C3 C2 119.30(12) . . ?
C4 C3 H3 120.8(9) . . ?
C2 C3 H3 119.9(9) . . ?
C3 C4 C5 121.29(12) . . ?
C3 C4 H4 118.9(10) . . ?
C5 C4 H4 119.8(10) . . ?
C6 C5 C4 118.27(12) . . ?
C6 C5 C20 120.72(13) . . ?
C4 C5 C20 121.00(13) . . ?
C7 C6 C5 121.54(12) . . ?
C7 C6 H6 119.5(10) . . ?
C5 C6 H6 119.0(10) . . ?
C6 C7 C2 119.23(12) . . ?
C6 C7 H7 121.9(9) . . ?
C2 C7 H7 118.9(9) . . ?
C13 C8 C9 121.94(12) . . ?
C13 C8 N4 122.28(11) . . ?
C9 C8 N4 115.77(11) . . ?
C10 C9 C8 118.39(12) . . ?
C10 C9 C21 122.87(12) . . ?
C8 C9 C21 118.72(11) . . ?
C11 C10 C9 120.44(13) . . ?
C11 C10 H10 120.4(9) . . ?
C9 C10 H10 119.2(9) . . ?
C10 C11 C12 120.23(13) . . ?
C10 C11 H11 119.7(9) . . ?
C12 C11 H11 120.1(9) . . ?
C11 C12 C13 120.62(13) . . ?
C11 C12 H12 120.0(10) . . ?
C13 C12 H12 119.4(10) . . ?
C8 C13 C12 118.36(13) . . ?
C8 C13 H13 119.5(9) . . ?
C12 C13 H13 122.1(9) . . ?
C19 C14 C15 118.92(12) . . ?
C19 C14 C1 120.70(11) . . ?
C15 C14 C1 120.37(11) . . ?
C16 C15 C14 120.53(12) . . ?
C16 C15 H15 120.9(9) . . ?
C14 C15 H15 118.5(9) . . ?
C17 C16 C15 120.14(13) . . ?
C17 C16 H16 121.0(9) . . ?
C15 C16 H16 118.8(9) . . ?
C16 C17 C18 119.61(12) . . ?
C16 C17 H17 120.1(9) . . ?
C18 C17 H17 120.2(9) . . ?
C19 C18 C17 120.47(13) . . ?
C19 C18 H18 118.6(10) . . ?
C17 C18 H18 120.9(10) . . ?
C18 C19 C14 120.33(12) . . ?
C18 C19 H19 119.8(9) . . ?
C14 C19 H19 119.9(9) . . ?
C5 C20 H20A 111.1(15) . . ?
C5 C20 H20B 109.2(17) . . ?
H20A C20 H20B 98(3) . . ?
C5 C20 H20C 110.6(18) . . ?
H20A C20 H20C 120(2) . . ?
H20B C20 H20C 107(3) . . ?
C5 C20 H20D 109(2) . . ?
C5 C20 H20E 111.1(17) . . ?
H20D C20 H20E 108(3) . . ?
C5 C20 H20F 107(2) . . ?
H20D C20 H20F 100(3) . . ?
H20E C20 H20F 120(3) . . ?
O1 C21 C9 111.80(11) . . ?
O1 C21 H21A 106.9(10) . . ?
C9 C21 H21A 109.1(9) . . ?
O1 C21 H21B 108.5(9) . . ?
C9 C21 H21B 111.3(9) . . ?
H21A C21 H21B 109.1(13) . . ?

loop_
_geom_bond_atom_site_label_1
_geom_bond_atom_site_label_2
_geom_bond_distance
_geom_bond_site_symmetry_2
_geom_bond_publ_flag
B1 F1 1.3933(16) . ?
B1 O1 1.4043(17) . ?
B1 N4 1.5525(17) . ?
B1 N1 1.5827(17) . ?
O1 C21 1.4246(16) . ?
N1 N2 1.3115(14) . ?
N1 C2 1.4243(15) . ?
N2 C1 1.3499(16) . ?
N3 N4 1.3123(14) . ?
N3 C1 1.3372(16) . ?
N4 C8 1.4165(16) . ?
C1 C14 1.4787(17) . ?
C2 C7 1.3896(18) . ?
C2 C3 1.3950(18) . ?
C3 C4 1.3860(18) . ?
C3 H3 0.959(16) . ?
C4 C5 1.393(2) . ?
C4 H4 0.958(17) . ?
C5 C6 1.3894(19) . ?
C5 C20 1.5064(18) . ?
C6 C7 1.3868(18) . ?
C6 H6 0.958(17) . ?
C7 H7 0.985(15) . ?
C8 C13 1.3858(18) . ?
C8 C9 1.3951(18) . ?
C9 C10 1.3852(19) . ?
C9 C21 1.5023(19) . ?
C10 C11 1.384(2) . ?
C10 H10 0.965(16) . ?
C11 C12 1.384(2) . ?
C11 H11 0.985(17) . ?
C12 C13 1.386(2) . ?
C12 H12 0.978(17) . ?
C13 H13 0.947(16) . ?
C14 C19 1.3939(18) . ?
C14 C15 1.3943(18) . ?
C15 C16 1.3872(18) . ?
C15 H15 0.955(16) . ?
C16 C17 1.385(2) . ?
C16 H16 0.968(17) . ?
C17 C18 1.387(2) . ?
C17 H17 0.947(16) . ?
C18 C19 1.3839(19) . ?
C18 H18 0.958(17) . ?
C19 H19 0.939(16) . ?
C20 H20A 1.04(3) . ?
C20 H20B 0.99(3) . ?
C20 H20C 1.01(4) . ?
C20 H20D 0.98(4) . ?
C20 H20E 0.99(3) . ?
C20 H20F 0.89(4) . ?
C21 H21A 0.976(17) . ?
C21 H21B 1.030(17) . ?

loop_
_geom_hbond_atom_site_label_D
_geom_hbond_atom_site_label_H
_geom_hbond_atom_site_label_A
_geom_hbond_distance_DH
_geom_hbond_distance_HA
_geom_hbond_distance_DA
_geom_hbond_angle_DHA
_geom_hbond_site_symmetry_A
C3 H3 O1 0.959(16) 2.455(15) 3.0007(16) 115.9(11) .

loop_
_geom_torsion_atom_site_label_1
_geom_torsion_atom_site_label_2
_geom_torsion_atom_site_label_3
_geom_torsion_atom_site_label_4
_geom_torsion
_geom_torsion_site_symmetry_1
_geom_torsion_site_symmetry_2
_geom_torsion_site_symmetry_3
_geom_torsion_site_symmetry_4
_geom_torsion_publ_flag
F1 B1 O1 C21 148.17(11) . . . . ?
N4 B1 O1 C21 25.10(15) . . . . ?
N1 B1 O1 C21 -89.65(14) . . . . ?
F1 B1 N1 N2 -69.90(13) . . . . ?
O1 B1 N1 N2 165.73(11) . . . . ?
N4 B1 N1 N2 43.88(13) . . . . ?
F1 B1 N1 C2 103.63(13) . . . . ?
O1 B1 N1 C2 -20.75(18) . . . . ?
N4 B1 N1 C2 -142.60(11) . . . . ?
C2 N1 N2 C1 169.18(10) . . . . ?
B1 N1 N2 C1 -16.59(16) . . . . ?
C1 N3 N4 C8 -166.61(10) . . . . ?
C1 N3 N4 B1 20.01(16) . . . . ?
F1 B1 N4 N3 64.75(14) . . . . ?
O1 B1 N4 N3 -171.64(10) . . . . ?
N1 B1 N4 N3 -46.41(13) . . . . ?
F1 B1 N4 C8 -108.37(12) . . . . ?
O1 B1 N4 C8 15.24(16) . . . . ?
N1 B1 N4 C8 140.47(10) . . . . ?
N4 N3 C1 N2 18.77(17) . . . . ?
N4 N3 C1 C14 -171.84(10) . . . . ?
N1 N2 C1 N3 -20.16(18) . . . . ?
N1 N2 C1 C14 170.47(10) . . . . ?
N2 N1 C2 C7 -30.06(16) . . . . ?
B1 N1 C2 C7 156.15(12) . . . . ?
N2 N1 C2 C3 146.93(11) . . . . ?
B1 N1 C2 C3 -26.86(17) . . . . ?
C7 C2 C3 C4 2.23(19) . . . . ?
N1 C2 C3 C4 -174.77(12) . . . . ?
C2 C3 C4 C5 -0.6(2) . . . . ?
C3 C4 C5 C6 -1.0(2) . . . . ?
C3 C4 C5 C20 -179.99(14) . . . . ?
C4 C5 C6 C7 1.2(2) . . . . ?
C20 C5 C6 C7 -179.87(13) . . . . ?
C5 C6 C7 C2 0.4(2) . . . . ?
C3 C2 C7 C6 -2.09(19) . . . . ?
N1 C2 C7 C6 174.86(11) . . . . ?
N3 N4 C8 C13 -20.12(17) . . . . ?
B1 N4 C8 C13 153.30(12) . . . . ?
N3 N4 C8 C9 160.93(11) . . . . ?
B1 N4 C8 C9 -25.66(16) . . . . ?
C13 C8 C9 C10 -0.26(19) . . . . ?
N4 C8 C9 C10 178.70(11) . . . . ?
C13 C8 C9 C21 178.15(12) . . . . ?
N4 C8 C9 C21 -2.89(17) . . . . ?
C8 C9 C10 C11 -0.2(2) . . . . ?
C21 C9 C10 C11 -178.58(13) . . . . ?
C9 C10 C11 C12 0.1(2) . . . . ?
C10 C11 C12 C13 0.5(2) . . . . ?
C9 C8 C13 C12 0.9(2) . . . . ?
N4 C8 C13 C12 -178.03(12) . . . . ?
C11 C12 C13 C8 -1.0(2) . . . . ?
N3 C1 C14 C19 -6.54(17) . . . . ?
N2 C1 C14 C19 163.56(11) . . . . ?
N3 C1 C14 C15 172.18(11) . . . . ?
N2 C1 C14 C15 -17.72(17) . . . . ?
C19 C14 C15 C16 -0.25(19) . . . . ?
C1 C14 C15 C16 -178.99(12) . . . . ?
C14 C15 C16 C17 0.3(2) . . . . ?
C15 C16 C17 C18 -0.4(2) . . . . ?
C16 C17 C18 C19 0.3(2) . . . . ?
C17 C18 C19 C14 -0.3(2) . . . . ?
C15 C14 C19 C18 0.20(19) . . . . ?
C1 C14 C19 C18 178.94(12) . . . . ?
B1 O1 C21 C9 -52.16(15) . . . . ?
C10 C9 C21 O1 -140.86(13) . . . . ?
C8 C9 C21 O1 40.81(17) . . . . ?
